data_7006220
loop_
_publ_author_name
'Carabineiro, S\'onia A'
'Gomes, Pedro T.'
'Veiros, Lu\'is F'
'Freire, Cristina'
'Pereira, Laura C. J.'
'Henriques, Rui T.'
'Warren, John E.'
'Pascu, Sofia I.'

_publ_section_title
;
 Bis(ketopyrrolyl) complexes of Co(II) stabilised by trimethylphosphine
 ligands.
;
_journal_issue 46
_journal_name_full 'Dalton transactions (Cambridge, England : 2003)'
_journal_page_first 5460
_journal_page_last 5470
_journal_paper_doi 10.1039/b710162g
_journal_year 2007
_chemical_formula_moiety 'C16 H26 Co1 N2 O2 P2'
_chemical_formula_sum 'C16 H26 Co N2 O2 P2'
_chemical_formula_weight 399.28
_space_group_IT_number 14
_symmetry_cell_setting monoclinic
_symmetry_space_group_name_Hall '-P 2yn'
_symmetry_space_group_name_H-M 'P 1 21/n 1'
_atom_sites_solution_hydrogens geom
_atom_sites_solution_primary direct
_atom_sites_solution_secondary difmap
_audit_creation_date 07-01-18
_audit_creation_method CRYSTALS_ver_12.80
_cell_angle_alpha 90
_cell_angle_beta 94.4080(10)
_cell_angle_gamma 90
_cell_formula_units_Z 2
_cell_length_a 8.9836(10)
_cell_length_b 11.3840(12)
_cell_length_c 9.3690(10)
_cell_measurement_reflns_used 7238
_cell_measurement_temperature 120
_cell_measurement_theta_max 30
_cell_measurement_theta_min 0
_cell_volume 955.33(18)
_computing_cell_refinement 'Bruker SAINT'
_computing_data_collection 'Bruker APEX2'
_computing_data_reduction 'Bruker SAINT'
_computing_molecular_graphics 'CAMERON (Watkin et al., 1996)'
_computing_publication_material 'CRYSTALS (Betteridge et al., 2003)'
_computing_structure_refinement 'CRYSTALS (Betteridge et al., 2003)'
_computing_structure_solution 'SHELXS 86 (Sheldrick, 1986)'
_diffrn_ambient_temperature 120(2)
_diffrn_measured_fraction_theta_full 0.995
_diffrn_measured_fraction_theta_max 0.941
_diffrn_measurement_device_type 'Bruker SMART APEX2 CCD'
_diffrn_measurement_method 'fine-slice \w scans'
_diffrn_radiation_monochromator 'silicon 111'
_diffrn_radiation_source 'Daresbury SRS station 9.8'
_diffrn_radiation_type synchrotron
_diffrn_radiation_wavelength 0.68140
_diffrn_reflns_av_R_equivalents 0.059
_diffrn_reflns_limit_h_max 11
_diffrn_reflns_limit_h_min -11
_diffrn_reflns_limit_k_max 14
_diffrn_reflns_limit_k_min -14
_diffrn_reflns_limit_l_max 11
_diffrn_reflns_limit_l_min -11
_diffrn_reflns_number 7238
_diffrn_reflns_theta_full 26.466
_diffrn_reflns_theta_max 30.774
_diffrn_reflns_theta_min 3.249
_diffrn_standards_decay_% 5
_diffrn_standards_number 0
_exptl_absorpt_coefficient_mu 1.075
_exptl_absorpt_correction_type multi-scan
_exptl_absorpt_process_details 'Bruker SADABS'
_exptl_crystal_colour brown
_exptl_crystal_density_diffrn 1.388
_exptl_crystal_description block
_exptl_crystal_F_000 418
_exptl_crystal_size_max 0.02
_exptl_crystal_size_mid 0.02
_exptl_crystal_size_min 0.01
_refine_diff_density_max 0.82
_refine_diff_density_min -0.81
_refine_ls_extinction_method None
_refine_ls_goodness_of_fit_ref 1.0896
_refine_ls_hydrogen_treatment noref
_refine_ls_matrix_type full
_refine_ls_number_parameters 106
_refine_ls_number_reflns 1612
_refine_ls_number_restraints 0
_refine_ls_R_factor_all 0.0392
_refine_ls_R_factor_gt 0.0323
_refine_ls_shift/su_max 0.005264
_refine_ls_structure_factor_coef F
_refine_ls_weighting_details
;
Method, part 1, Chebychev polynomial, (Watkin, 1994, Prince, 1982)
[weight] = 1.0/[A~0~*T~0~(x)+A~1~*T~1~(x) ... +A~n-1~]*T~n-1~(x)]
where A~i~ are the Chebychev coefficients listed below and x= Fcalc/Fmax
Method = Robust Weighting (Prince, 1982)
W = [weight] * [1-(deltaF/6*sigmaF)^2^]^2^
A~i~ are:
0.427 0.224 0.254
;
_refine_ls_weighting_scheme calc
_refine_ls_wR_factor_all 0.0411
_refine_ls_wR_factor_gt 0.0389
_refine_ls_wR_factor_ref 0.0389
_reflns_limit_h_max 11
_reflns_limit_h_min -11
_reflns_limit_k_max 14
_reflns_limit_k_min 0
_reflns_limit_l_max 11
_reflns_limit_l_min 0
_reflns_number_gt 1612
_reflns_number_total 1988
_reflns_threshold_expression I>3.00u(I)
_oxford_diffrn_Wilson_B_factor 0.00
_oxford_diffrn_Wilson_scale 0.00
_oxford_refine_ls_scale 0.3050(8)
_cod_data_source_file b710162g.txt
_cod_data_source_block compound_2a_(ox037)
_cod_depositor_comments
;
The following automatic conversions were performed:
'_symmetry_cell_setting' value 'Monoclinic' changed to 'monoclinic'
according to '/home/saulius/struct/CIF-dictionaries/cif_core.dic'
dictionary named 'cif_core.dic' version 2.4.1 from 2010-06-29.

Automatic conversion script
Id: cif_fix_enum 1527 2010-12-29 10:47:43Z saulius 
;
_cod_original_sg_symbol_H-M 'P 1 21/n 1 '
_cod_original_formula_sum 'C16 H26 Co1 N2 O2 P2'
_cod_database_code 7006220

loop_
_symmetry_equiv_pos_as_xyz
x,y,z
-x,-y,-z
-x+1/2,y+1/2,-z+1/2
x+1/2,-y+1/2,z+1/2

loop_
_atom_site_label
_atom_site_type_symbol
_atom_site_fract_x
_atom_site_fract_y
_atom_site_fract_z
_atom_site_U_iso_or_equiv
_atom_site_occupancy
_atom_site_adp_type
_atom_site_refinement_flags_posn
_atom_site_refinement_flags_adp
_atom_site_refinement_flags_occupancy
_atom_site_disorder_assembly
_atom_site_disorder_group
_atom_site_attached_hydrogens
Co1 Co 0.0000 0.0000 0.0000 0.0105 1.0000 Uani S . . . . .
P1 P 0.14704(6) -0.12455(4) -0.11195(5) 0.0132 1.0000 Uani . . . . . .
N1 N 0.1481(2) 0.01844(14) 0.15783(19) 0.0137 1.0000 Uani . . . . . .
O1 O 0.14547(17) 0.15878(13) -0.08017(15) 0.0178 1.0000 Uani . . . . . .
C1 C 0.1798(2) -0.03198(18) 0.2861(2) 0.0175 1.0000 Uani . . . . . .
C2 C 0.3074(3) 0.01909(19) 0.3570(2) 0.0210 1.0000 Uani . . . . . .
C3 C 0.3563(2) 0.1049(2) 0.2675(2) 0.0200 1.0000 Uani . . . . . .
C4 C 0.2566(2) 0.10333(18) 0.1441(2) 0.0148 1.0000 Uani . . . . . .
C5 C 0.2462(2) 0.17161(17) 0.0185(2) 0.0161 1.0000 Uani . . . . . .
C100 C 0.2081(3) -0.0685(2) -0.2793(3) 0.0298 1.0000 Uani . . . . . .
C101 C 0.3203(3) -0.1720(2) -0.0154(3) 0.0280 1.0000 Uani . . . . . .
C102 C 0.0635(3) -0.26396(19) -0.1670(2) 0.0225 1.0000 Uani . . . . . .
H11 H 0.1232 -0.0929 0.3214 0.0252 1.0000 Uiso . . . . . .
H21 H 0.3498 -0.0023 0.4469 0.0302 1.0000 Uiso . . . . . .
H31 H 0.4387 0.1546 0.2844 0.0275 1.0000 Uiso . . . . . .
H51 H 0.3208 0.2294 0.0077 0.0227 1.0000 Uiso . . . . . .
H1001 H 0.1224 -0.0476 -0.3430 0.0549 1.0000 Uiso . . . . . .
H1002 H 0.2669 -0.1272 -0.3237 0.0540 1.0000 Uiso . . . . . .
H1003 H 0.2688 -0.0001 -0.2596 0.0550 1.0000 Uiso . . . . . .
H1011 H 0.2969 -0.2136 0.0705 0.0492 1.0000 Uiso . . . . . .
H1012 H 0.3726 -0.2220 -0.0765 0.0491 1.0000 Uiso . . . . . .
H1013 H 0.3821 -0.1057 0.0111 0.0500 1.0000 Uiso . . . . . .
H1021 H 0.0406 -0.3068 -0.0838 0.0401 1.0000 Uiso . . . . . .
H1022 H 0.1306 -0.3071 -0.2202 0.0407 1.0000 Uiso . . . . . .
H1023 H -0.0267 -0.2493 -0.2246 0.0412 1.0000 Uiso . . . . . .

loop_
_atom_site_aniso_label
_atom_site_aniso_U_11
_atom_site_aniso_U_22
_atom_site_aniso_U_33
_atom_site_aniso_U_23
_atom_site_aniso_U_13
_atom_site_aniso_U_12
Co1 0.0151(2) 0.0078(2) 0.0083(2) 0.00006(12) -0.00018(14) -0.00094(13)
P1 0.0173(3) 0.0104(2) 0.0118(3) -0.00060(18) 0.00116(19) -0.00041(18)
N1 0.0188(8) 0.0094(7) 0.0129(8) -0.0003(6) 0.0019(7) 0.0008(6)
O1 0.0236(8) 0.0160(7) 0.0136(7) 0.0005(6) -0.0003(6) -0.0002(6)
C1 0.0262(11) 0.0136(9) 0.0128(9) 0.0023(7) 0.0016(8) 0.0011(8)
C2 0.0276(12) 0.0210(10) 0.0135(9) -0.0009(8) -0.0053(8) 0.0046(9)
C3 0.0167(10) 0.0225(10) 0.0201(11) -0.0039(8) -0.0029(8) 0.0005(8)
C4 0.0162(9) 0.0140(9) 0.0140(9) -0.0032(7) 0.0007(7) -0.0002(8)
C5 0.0170(10) 0.0146(9) 0.0168(10) -0.0022(8) 0.0022(8) -0.0038(7)
C100 0.0465(15) 0.0202(11) 0.0251(12) 0.0030(9) 0.0189(10) 0.0018(10)
C101 0.0198(11) 0.0349(13) 0.0284(12) -0.0083(10) -0.0038(9) 0.0082(10)
C102 0.0246(11) 0.0143(9) 0.0286(11) -0.0069(9) 0.0022(9) -0.0004(8)

loop_
_atom_type_symbol
_atom_type_scat_dispersion_real
_atom_type_scat_dispersion_imag
_atom_type_scat_Cromer_Mann_a1
_atom_type_scat_Cromer_Mann_b1
_atom_type_scat_Cromer_Mann_a2
_atom_type_scat_Cromer_Mann_b2
_atom_type_scat_Cromer_Mann_a3
_atom_type_scat_Cromer_Mann_b3
_atom_type_scat_Cromer_Mann_a4
_atom_type_scat_Cromer_Mann_b4
_atom_type_scat_Cromer_Mann_c
_atom_type_scat_source
C 0.0033 0.0016 2.3100 20.8439 1.0200 10.2075 1.5886 0.5687 0.8650 51.6512 0.2156 'International Tables Vol C 4.2.6.8 and 6.1.1.4'
H 0.0000 0.0000 0.4930 10.5109 0.3229 26.1257 0.1402 3.1424 0.0408 57.7998 0.0030 'International Tables Vol C 4.2.6.8 and 6.1.1.4'
N 0.0061 0.0033 12.2126 0.0057 3.1322 9.8933 2.0125 28.9975 1.1663 0.5826 -11.5290 'International Tables Vol C 4.2.6.8 and 6.1.1.4'
O 0.0106 0.0060 3.0485 13.2771 2.2868 5.7011 1.5463 0.3239 0.8670 32.9089 0.2508 'International Tables Vol C 4.2.6.8 and 6.1.1.4'
P 0.1023 0.0942 6.4345 1.9067 4.1791 27.1570 1.7800 0.5260 1.4908 68.1645 1.1149 'International Tables Vol C 4.2.6.8 and 6.1.1.4'
Co 0.3494 0.9721 12.2841 4.2791 7.3409 0.2784 4.0034 13.5359 2.3488 71.1692 1.0118 'International Tables Vol C 4.2.6.8 and 6.1.1.4'

loop_
_geom_angle_atom_site_label_1
_geom_angle_site_symmetry_1
_geom_angle_atom_site_label_2
_geom_angle_site_symmetry_2
_geom_angle_atom_site_label_3
_geom_angle_site_symmetry_3
_geom_angle
_geom_angle_publ_flag
O1 2_555 Co1 . N1 2_555 78.23(6) yes
O1 2_555 Co1 . P1 2_555 88.58(4) yes
N1 2_555 Co1 . P1 2_555 91.77(5) yes
O1 2_555 Co1 . P1 . 91.42(4) yes
N1 2_555 Co1 . P1 . 88.23(5) yes
P1 2_555 Co1 . P1 . 179.995 yes
O1 2_555 Co1 . N1 . 101.77(6) yes
N1 2_555 Co1 . N1 . 179.994 yes
P1 2_555 Co1 . N1 . 88.23(5) yes
P1 . Co1 . N1 . 91.77(5) yes
O1 2_555 Co1 . O1 . 179.995 yes
N1 2_555 Co1 . O1 . 101.77(6) yes
P1 2_555 Co1 . O1 . 91.42(4) yes
P1 . Co1 . O1 . 88.58(4) yes
N1 . Co1 . O1 . 78.23(6) yes
Co1 . P1 . C100 . 114.07(8) yes
Co1 . P1 . C101 . 117.72(8) yes
C100 . P1 . C101 . 103.27(13) yes
Co1 . P1 . C102 . 116.04(8) yes
C100 . P1 . C102 . 101.99(11) yes
C101 . P1 . C102 . 101.59(11) yes
Co1 . N1 . C1 . 136.74(15) yes
Co1 . N1 . C4 . 117.04(14) yes
C1 . N1 . C4 . 106.21(17) yes
Co1 . O1 . C5 . 103.78(12) yes
N1 . C1 . C2 . 110.81(19) yes
N1 . C1 . H11 . 123.4 no
C2 . C1 . H11 . 125.8 no
C1 . C2 . C3 . 106.96(19) yes
C1 . C2 . H21 . 125.6 no
C3 . C2 . H21 . 127.5 no
C2 . C3 . C4 . 106.11(19) yes
C2 . C3 . H31 . 127.6 no
C4 . C3 . H31 . 126.3 no
C3 . C4 . N1 . 109.90(18) yes
C3 . C4 . C5 . 132.6(2) yes
N1 . C4 . C5 . 117.45(18) yes
C4 . C5 . O1 . 123.44(19) yes
C4 . C5 . H51 . 118.0 no
O1 . C5 . H51 . 118.6 no
P1 . C100 . H1001 . 110.0 no
P1 . C100 . H1002 . 109.9 no
H1001 . C100 . H1002 . 109.9 no
P1 . C100 . H1003 . 108.9 no
H1001 . C100 . H1003 . 109.4 no
H1002 . C100 . H1003 . 108.8 no
P1 . C101 . H1011 . 109.0 no
P1 . C101 . H1012 . 108.7 no
H1011 . C101 . H1012 . 110.6 no
P1 . C101 . H1013 . 110.6 no
H1011 . C101 . H1013 . 109.1 no
H1012 . C101 . H1013 . 108.9 no
P1 . C102 . H1021 . 109.0 no
P1 . C102 . H1022 . 109.7 no
H1021 . C102 . H1022 . 110.5 no
P1 . C102 . H1023 . 108.8 no
H1021 . C102 . H1023 . 108.9 no
H1022 . C102 . H1023 . 109.8 no

loop_
_geom_bond_atom_site_label_1
_geom_bond_site_symmetry_1
_geom_bond_atom_site_label_2
_geom_bond_site_symmetry_2
_geom_bond_distance
_geom_bond_publ_flag
Co1 . O1 2_555 2.3854(15) yes
Co1 . N1 2_555 1.9231(18) yes
Co1 . P1 2_555 2.2513(5) yes
Co1 . P1 . 2.2513(5) yes
Co1 . N1 . 1.9231(18) yes
Co1 . O1 . 2.3854(15) yes
P1 . C100 . 1.816(2) yes
P1 . C101 . 1.821(2) yes
P1 . C102 . 1.813(2) yes
N1 . C1 . 1.342(3) yes
N1 . C4 . 1.385(3) yes
O1 . C5 . 1.251(3) yes
C1 . C2 . 1.406(3) yes
C1 . H11 . 0.936 no
C2 . C3 . 1.381(3) yes
C2 . H21 . 0.930 no
C3 . C4 . 1.408(3) yes
C3 . H31 . 0.935 no
C4 . C5 . 1.407(3) yes
C5 . H51 . 0.950 no
C100 . H1001 . 0.967 no
C100 . H1002 . 0.966 no
C100 . H1003 . 0.961 no
C101 . H1011 . 0.971 no
C101 . H1012 . 0.956 no
C101 . H1013 . 0.958 no
C102 . H1021 . 0.955 no
C102 . H1022 . 0.949 no
C102 . H1023 . 0.953 no
